data_4062323
loop_
_publ_author_name
'Cadierno, Victorio'
'Crochet, Pascale'
'D\'iez, Josefina'
'Garc\'ia-Garrido, Sergio E.'
'Gimeno, Jos\'e'

_publ_section_title
;
An Easy Entry to Dimers [{RuX(\m-X)(CO)(P&#x2312;P)}2] (X = Cl, Br;
P&#x2312;P = 1,1&#x2018;-Bis(diphenylphosphino)ferrocene,
1,1&#x2018;-Bis(diisopropylphosphino)ferrocene) from
\h^3^-Allyl-Ruthenium(II) Derivatives [RuX(\h^3^-2-C3H4R)(CO)(P&#x2312;P)]
(R = H, Me): Efficient Catalyst Precursors in Transfer
Hydrogenation of Ketones
;
_journal_issue 25
_journal_name_full Organometallics
_journal_page_first 5226
_journal_page_last 5234
_journal_paper_doi 10.1021/om030530e
_journal_volume 22
_journal_year 2003
_chemical_formula_sum 'C38 H33 Cl Fe O P2 Ru'
_chemical_formula_weight 759.95
_space_group_IT_number 15
_symmetry_cell_setting monoclinic
_symmetry_space_group_name_Hall '-C 2yc'
_symmetry_space_group_name_H-M 'C 1 2/c 1'
_cell_angle_alpha 90.00
_cell_angle_beta 91.191(6)
_cell_angle_gamma 90.00
_cell_formula_units_Z 4
_cell_length_a 13.6263(13)
_cell_length_b 14.8776(12)
_cell_length_c 15.6942(14)
_cell_measurement_temperature 120(2)
_cell_volume 3180.9(5)
_diffrn_ambient_temperature 120(2)
_exptl_crystal_density_diffrn 1.587
_cod_depositor_comments
;
The following automatic conversions were performed:
'_symmetry_cell_setting' value 'Monoclinic' changed to 'monoclinic'
according to '/home/saulius/struct/CIF-dictionaries/cif_core.dic'
dictionary named 'cif_core.dic' version 2.4.1 from 2010-06-29.

Automatic conversion script
Id: cif_fix_enum 1527 2010-12-29 10:47:43Z saulius 
;
_cod_original_sg_symbol_H-M 'C 2/c'
_cod_database_code 4062323

loop_
_symmetry_equiv_pos_as_xyz
'x, y, z'
'-x, y, -z+1/2'
'x+1/2, y+1/2, z'
'-x+1/2, y+1/2, -z+1/2'
'-x, -y, -z'
'x, -y, z-1/2'
'-x+1/2, -y+1/2, -z'
'x+1/2, -y+1/2, z-1/2'

loop_
_atom_site_label
_atom_site_type_symbol
_atom_site_fract_x
_atom_site_fract_y
_atom_site_fract_z
_atom_site_U_iso_or_equiv
_atom_site_adp_type
_atom_site_occupancy
_atom_site_symmetry_multiplicity
_atom_site_calc_flag
_atom_site_refinement_flags
_atom_site_disorder_assembly
_atom_site_disorder_group
C1 C 0.0000 0.3459(16) 0.7500 0.036(6) Uiso 0.50 2 d SP . 1
H1 H 0.0065 0.3459 0.6879 0.044 Uiso 0.25 1 calc PR . 1
C2 C 0.0913(5) 0.3272(4) 0.7588(7) 0.089(3) Uani 1 1 d . . .
H2A H 0.1116 0.2675 0.7608 0.107 Uiso 1 1 calc R . 1
H2B H 0.1373 0.3732 0.7633 0.107 Uiso 1 1 calc R . 1
C3 C -0.1185(4) -0.0130(3) 0.7808(3) 0.0286(11) Uani 1 1 d . . .
C4 C -0.0581(4) -0.0296(4) 0.8551(3) 0.0319(12) Uani 1 1 d . . .
C5 C -0.0511(4) -0.1227(4) 0.8674(4) 0.0354(13) Uani 1 1 d . . .
C6 C -0.1053(4) -0.1664(4) 0.8020(4) 0.0360(13) Uani 1 1 d . . .
C7 C -0.1492(4) -0.0993(4) 0.7495(4) 0.0364(13) Uani 1 1 d . . .
C8 C -0.2470(4) 0.1298(3) 0.8031(3) 0.0304(12) Uani 1 1 d . . .
C9 C -0.3309(4) 0.0755(4) 0.7934(4) 0.0354(13) Uani 1 1 d . . .
C10 C -0.4136(5) 0.0921(4) 0.8409(4) 0.0413(14) Uani 1 1 d . . .
C11 C -0.4133(5) 0.1625(4) 0.8987(4) 0.0441(16) Uani 1 1 d . . .
C12 C -0.3318(5) 0.2153(4) 0.9089(4) 0.0412(15) Uani 1 1 d . . .
C13 C -0.2492(4) 0.1994(4) 0.8620(3) 0.0354(13) Uani 1 1 d . . .
C14 C -0.1932(4) 0.0888(4) 0.6352(3) 0.0308(12) Uani 1 1 d . . .
C15 C -0.1815(4) 0.0160(4) 0.5807(3) 0.0318(12) Uani 1 1 d . . .
C16 C -0.2317(5) 0.0128(4) 0.5034(4) 0.0414(14) Uani 1 1 d . . .
C17 C -0.2935(5) 0.0816(4) 0.4783(4) 0.0427(15) Uani 1 1 d . . .
C18 C -0.3044(4) 0.1558(4) 0.5302(4) 0.0389(14) Uani 1 1 d . . .
C19 C -0.2542(4) 0.1595(4) 0.6080(3) 0.0327(12) Uani 1 1 d . . .
C20 C 0.0019(10) 0.1971(9) 0.6389(10) 0.050 Uiso 0.50 1 d P . .
Cl1 Cl 0.0110(4) 0.1953(4) 0.5892(3) 0.050 Uiso 0.50 1 d P . .
Fe1 Fe 0.0000 -0.08663(7) 0.7500 0.0299(3) Uani 1 2 d S . .
O1 O 0.0063(12) 0.1940(11) 0.5737(7) 0.050 Uiso 0.50 1 d P . .
P1 P -0.13707(10) 0.10017(9) 0.74148(8) 0.0276(3) Uani 1 1 d . . .
Ru1 Ru 0.0000 0.19994(4) 0.7500 0.0270(2) Uani 1 2 d S . .
CT01 C -0.0964 -0.0862 0.8110 0.010 Uiso 0.00 1 d P . .
C1' C 0.0078(16) 0.346(2) 0.7195(18) 0.030(5) Uiso 0.25 1 d P . 2
H1' H 0.0107 0.4084 0.7011 0.036 Uiso 0.25 1 calc PR . 2
H4 H -0.030(4) 0.017(4) 0.890(3) 0.035(15) Uiso 1 1 d . . .
H6 H -0.112(3) -0.236(4) 0.789(3) 0.030(13) Uiso 1 1 d . . .
H12 H -0.330(4) 0.262(4) 0.948(4) 0.035(15) Uiso 1 1 d . . .
H9 H -0.328(4) 0.025(4) 0.753(4) 0.041(16) Uiso 1 1 d . . .
H16 H -0.224(5) -0.032(4) 0.468(4) 0.048(18) Uiso 1 1 d . . .
H17 H -0.335(4) 0.081(4) 0.428(4) 0.037(15) Uiso 1 1 d . . .
H7 H -0.196(4) -0.112(3) 0.702(3) 0.025(13) Uiso 1 1 d . . .
H19 H -0.266(4) 0.211(4) 0.643(4) 0.040(16) Uiso 1 1 d . . .
H5 H -0.023(4) -0.142(4) 0.905(3) 0.025(15) Uiso 1 1 d . . .
H15 H -0.141(4) -0.034(4) 0.594(3) 0.028(14) Uiso 1 1 d . . .
H10 H -0.468(5) 0.054(4) 0.832(3) 0.038(16) Uiso 1 1 d . . .
H13 H -0.192(4) 0.232(3) 0.870(3) 0.028(14) Uiso 1 1 d . . .
H18 H -0.346(4) 0.202(4) 0.518(4) 0.044(17) Uiso 1 1 d . . .
H11 H -0.458(4) 0.164(4) 0.935(4) 0.036(17) Uiso 1 1 d . . .

loop_
_atom_site_aniso_label
_atom_site_aniso_U_11
_atom_site_aniso_U_22
_atom_site_aniso_U_33
_atom_site_aniso_U_23
_atom_site_aniso_U_13
_atom_site_aniso_U_12
C2 0.049(5) 0.022(3) 0.198(10) -0.026(5) 0.014(5) -0.007(3)
C3 0.024(3) 0.033(3) 0.029(3) -0.001(2) 0.008(2) -0.002(2)
C4 0.033(3) 0.032(3) 0.031(3) 0.003(2) 0.007(2) 0.002(2)
C5 0.031(3) 0.040(3) 0.036(3) 0.009(3) 0.005(3) 0.004(3)
C6 0.031(3) 0.033(3) 0.045(3) 0.005(3) 0.013(3) -0.002(2)
C7 0.030(3) 0.032(3) 0.047(4) 0.000(3) 0.009(3) -0.007(2)
C8 0.032(3) 0.034(3) 0.025(3) 0.001(2) 0.000(2) 0.006(2)
C9 0.031(3) 0.046(3) 0.030(3) 0.003(3) 0.001(2) 0.004(2)
C10 0.032(3) 0.055(4) 0.036(3) 0.008(3) 0.003(3) 0.002(3)
C11 0.046(4) 0.053(4) 0.033(3) 0.007(3) 0.015(3) 0.012(3)
C12 0.049(4) 0.046(4) 0.029(3) -0.002(3) 0.007(3) 0.014(3)
C13 0.040(3) 0.036(3) 0.030(3) 0.001(2) -0.002(3) 0.008(3)
C14 0.026(3) 0.039(3) 0.027(3) 0.001(2) 0.005(2) -0.001(2)
C15 0.034(3) 0.034(3) 0.027(3) -0.001(2) 0.002(2) -0.003(3)
C16 0.049(4) 0.043(4) 0.032(3) -0.009(3) 0.003(3) -0.007(3)
C17 0.044(4) 0.054(4) 0.030(3) 0.001(3) -0.007(3) -0.007(3)
C18 0.034(3) 0.048(4) 0.035(3) 0.008(3) 0.000(3) 0.002(3)
C19 0.031(3) 0.037(3) 0.030(3) 0.000(2) 0.005(2) -0.003(2)
Fe1 0.0291(7) 0.0269(6) 0.0337(7) 0.000 0.0028(5) 0.000
P1 0.0274(7) 0.0287(7) 0.0267(7) -0.0012(5) -0.0004(5) 0.0006(5)
Ru1 0.0281(3) 0.0275(3) 0.0254(3) 0.000 -0.0007(2) 0.000

loop_
_geom_bond_atom_site_label_1
_geom_bond_atom_site_label_2
_geom_bond_distance
_geom_bond_site_symmetry_2
_geom_bond_publ_flag
C1 C2 1.279(9) . ?
C1 C2 1.279(9) 2_556 ?
C1 Ru1 2.17(2) . ?
C1 H1 0.9800 . ?
C2 C1' 1.31(2) . ?
C2 C1' 1.43(2) 2_556 ?
C2 Ru1 2.267(7) . ?
C2 H2A 0.9300 . ?
C2 H2B 0.9300 . ?
C3 CT01 1.222(5) . ?
C3 C7 1.434(7) . ?
C3 C4 1.435(7) . ?
C3 P1 1.810(5) . ?
C3 Fe1 2.019(5) . ?
C4 CT01 1.204(6) . ?
C4 C5 1.402(8) . ?
C4 Fe1 2.031(5) . ?
C4 H4 0.96(6) . ?
C5 CT01 1.199(6) . ?
C5 C6 1.411(8) . ?
C5 Fe1 2.055(6) . ?
C5 H5 0.76(5) . ?
C6 CT01 1.207(6) . ?
C6 C7 1.418(8) . ?
C6 Fe1 2.045(5) . ?
C6 H6 1.07(5) . ?
C7 CT01 1.206(6) . ?
C7 Fe1 2.041(6) . ?
C7 H7 0.99(5) . ?
C8 C13 1.388(7) . ?
C8 C9 1.406(8) . ?
C8 P1 1.853(5) . ?
C9 C10 1.386(8) . ?
C9 H9 0.99(6) . ?
C10 C11 1.385(9) . ?
C10 H10 0.95(6) . ?
C11 C12 1.367(9) . ?
C11 H11 0.84(6) . ?
C12 C13 1.378(8) . ?
C12 H12 0.93(6) . ?
C13 H13 0.93(5) . ?
C14 C15 1.391(7) . ?
C14 C19 1.403(7) . ?
C14 P1 1.828(5) . ?
C15 C16 1.381(7) . ?
C15 H15 0.94(5) . ?
C16 C17 1.378(9) . ?
C16 H16 0.88(6) . ?
C17 C18 1.382(8) . ?
C17 H17 0.96(6) . ?
C18 C19 1.388(7) . ?
C18 H18 0.90(6) . ?
C19 H19 0.96(6) . ?
C20 Cl1 0.793(14) . ?
C20 O1 1.028(19) . ?
C20 Ru1 1.744(15) . ?
Cl1 Ru1 2.532(5) . ?
Fe1 CT01 1.64158(14) . ?
Fe1 C3 2.019(5) 2_556 ?
Fe1 C4 2.031(5) 2_556 ?
Fe1 C7 2.041(6) 2_556 ?
Fe1 C6 2.045(5) 2_556 ?
Fe1 C5 2.055(6) 2_556 ?
P1 Ru1 2.3872(13) . ?
Ru1 C20 1.744(15) 2_556 ?
Ru1 C1' 2.22(3) 2_556 ?
Ru1 C1' 2.22(3) . ?
Ru1 C2 2.267(7) 2_556 ?
Ru1 P1 2.3872(13) 2_556 ?
Ru1 Cl1 2.532(5) 2_556 ?
C1' C1' 0.98(6) 2_556 ?
C1' C2 1.43(2) 2_556 ?
C1' H1' 0.9800 . ?
